data_1525762
loop_
_publ_author_name
'Li, R.-K.'
'Greaves, C.'

_publ_section_title
;
 Double-layered ruthenate Sr3 Ru2 O7 F2 formed by fluorine insertion into
 Sr3 Ru2 O7
;
_journal_name_full 'Physical Review, Serie 3. B - Condensed Matter (18,1978-)'
_journal_page_first 3811
_journal_page_last 3815
_journal_volume 62
_journal_year 2000
_chemical_formula_sum 'F2 O7 Ru2 Sr3'
_chemical_name_systematic 'Sr3 (Ru2 O7 F2)'
_space_group_IT_number 50
_symmetry_space_group_name_Hall '-P 2ab 2b'
_symmetry_space_group_name_H-M 'P b a n :2'
_cell_angle_alpha 90
_cell_angle_beta 90
_cell_angle_gamma 90
_cell_formula_units_Z 4
_cell_length_a 5.4231
_cell_length_b 5.4168
_cell_length_c 24.25049
_cell_volume 712.379
_citation_journal_id_ASTM PRBMDO
_cod_data_source_file Li_PRBMDO_2000_483.cif
_cod_data_source_block F2O7Ru2Sr3
_cod_original_cell_volume 712.3787
_cod_database_code 1525762

loop_
_symmetry_equiv_pos_as_xyz
x,y,z
-x+1/2,-y+1/2,z
x,-y+1/2,-z
-x+1/2,y,-z
-x,-y,-z
x-1/2,y-1/2,-z
-x,y-1/2,z
x-1/2,-y,z

loop_
_atom_site_label
_atom_site_type_symbol
_atom_site_fract_x
_atom_site_fract_y
_atom_site_fract_z
_atom_site_occupancy
_atom_site_U_iso_or_equiv
Sr3 Sr+2 0.25 0.25 0.1838 1 0.0
O3 O-2 0.75 0.25 0.1619 1 0.0
Sr4 Sr+2 0.75 0.25 0.3107 1 0.0
Sr2 Sr+2 0.75 0.25 0.5 1 0.0
O4 O-2 0.25 0.25 0.338 1 0.0
F1 F-1 0.5249 0.0047 0.25 1 0.0
O6 O-2 0.4434 -0.0566 0.4126 0.5 0.0
Ru2 Ru+5 0.25 0.25 0.4158 1 0.0
O2 O-2 0.25 0.25 0.5 1 0.0
Sr1 Sr+2 0.25 0.25 0 1 0.0
O1 O-2 0.75 0.25 0 1 0.0
O7 O-2 0.5566 0.0566 0.4126 0.5 0.0
Ru1 Ru+5 0.75 0.25 0.0863 1 0.0
O5 O-2 0.4551 0.046 0.0811 1 0.0
